data_4304803
loop_
_publ_author_name
'Clarence J. Rolle'
'Kenneth I. Hardcastle'
'Jake D. Soper'

_publ_contact_author_address
;School of Chemistry and Biochemistry
Georgia Institute of Technology
Atlanta, GA  30332-0400
;
_publ_contact_author_email jake.soper@chemistry.gatech.edu
_publ_contact_author_fax 404-894-7452
_publ_contact_author_name 'Jake D. Soper'
_publ_contact_author_phone 404-894-4022
_publ_section_title
;
Reactions of Tetrabromocatecholatomanganese(III) Complexes with Dioxygen
;
_journal_name_full 'Inorganic Chemistry'
_journal_page_first 1892
_journal_page_last 1894
_journal_paper_doi 10.1021/ic702390q
_journal_volume 47
_journal_year 2008
_chemical_formula_moiety 'C12 Br6 O4'
_chemical_formula_sum 'C12 Br6 O4'
_chemical_formula_weight 687.58
_chemical_name_systematic
;

 ?

;
_space_group_IT_number 14
_symmetry_cell_setting monoclinic
_symmetry_space_group_name_Hall '-P 2ybc'
_symmetry_space_group_name_H-M 'P 1 21/c 1'
_atom_sites_solution_hydrogens geom
_atom_sites_solution_primary direct
_atom_sites_solution_secondary difmap
_audit_creation_method SHELXL-97
_cell_angle_alpha 90.00
_cell_angle_beta 102.759(1)
_cell_angle_gamma 90.00
_cell_formula_units_Z 4
_cell_length_a 9.4867(2)
_cell_length_b 12.5747(3)
_cell_length_c 12.9018(3)
_cell_measurement_reflns_used 4795
_cell_measurement_temperature 172(2)
_cell_measurement_theta_max 29.89
_cell_measurement_theta_min 3.24
_cell_volume 1501.08(6)
_computing_cell_refinement 'Bruker SMART'
_computing_data_collection 'Bruker SMART'
_computing_data_reduction 'Bruker SAINT'
_computing_molecular_graphics 'Bruker SHELXTL'
_computing_publication_material 'Bruker SHELXTL'
_computing_structure_refinement 'SHELXL-97 (Sheldrick, 1997)'
_computing_structure_solution 'SHELXS-97 (Sheldrick, 1990)'
_diffrn_ambient_temperature 172(2)
_diffrn_measured_fraction_theta_full 0.970
_diffrn_measured_fraction_theta_max 0.970
_diffrn_measurement_device_type 'CCD area detector'
_diffrn_measurement_method 'phi and omega scans'
_diffrn_radiation_monochromator graphite
_diffrn_radiation_source 'fine-focus sealed tube'
_diffrn_radiation_type MoK\a
_diffrn_radiation_wavelength 0.71073
_diffrn_reflns_av_R_equivalents 0.0567
_diffrn_reflns_av_sigmaI/netI 0.0659
_diffrn_reflns_limit_h_max 13
_diffrn_reflns_limit_h_min -10
_diffrn_reflns_limit_k_max 15
_diffrn_reflns_limit_k_min -18
_diffrn_reflns_limit_l_max 18
_diffrn_reflns_limit_l_min -18
_diffrn_reflns_number 19856
_diffrn_reflns_theta_full 30.65
_diffrn_reflns_theta_max 30.65
_diffrn_reflns_theta_min 2.20
_exptl_absorpt_coefficient_mu 16.060
_exptl_absorpt_correction_T_max 0.2965
_exptl_absorpt_correction_T_min 0.1458
_exptl_absorpt_correction_type multi-scan
_exptl_absorpt_process_details SADABS
_exptl_crystal_colour red
_exptl_crystal_density_diffrn 3.042
_exptl_crystal_density_method 'not measured'
_exptl_crystal_description rod
_exptl_crystal_F_000 1256
_exptl_crystal_size_max 0.20
_exptl_crystal_size_mid 0.11
_exptl_crystal_size_min 0.10
_refine_diff_density_max 0.960
_refine_diff_density_min -0.885
_refine_diff_density_rms 0.205
_refine_ls_extinction_method none
_refine_ls_goodness_of_fit_ref 1.027
_refine_ls_hydrogen_treatment undef
_refine_ls_matrix_type full
_refine_ls_number_parameters 199
_refine_ls_number_reflns 4513
_refine_ls_number_restraints 0
_refine_ls_restrained_S_all 1.027
_refine_ls_R_factor_all 0.0731
_refine_ls_R_factor_gt 0.0389
_refine_ls_shift/su_max 0.001
_refine_ls_shift/su_mean 0.000
_refine_ls_structure_factor_coef Fsqd
_refine_ls_weighting_details 'calc w=1/[\s^2^(Fo^2^)+(0.0280P)^2^+1.0000P] where P=(Fo^2^+2Fc^2^)/3'
_refine_ls_weighting_scheme calc
_refine_ls_wR_factor_gt 0.0700
_refine_ls_wR_factor_ref 0.0777
_reflns_number_gt 3170
_reflns_number_total 4513
_reflns_threshold_expression >2sigma(I)
_cod_data_source_file ic702390q-file004_1.cif
_cod_data_source_block cjr307as
_cod_depositor_comments
;
The following automatic conversions were performed:
'_symmetry_cell_setting' value 'Monoclinic' changed to 'monoclinic'
according to '/home/saulius/struct/CIF-dictionaries/cif_core.dic'
dictionary named 'cif_core.dic' version 2.4.1 from 2010-06-29.

Automatic conversion script
Id: cif_fix_enum 1527 2010-12-29 10:47:43Z saulius 
;
_cod_database_code 4304803

loop_
_symmetry_equiv_pos_as_xyz
'x, y, z'
'-x, y+1/2, -z+1/2'
'-x, -y, -z'
'x, -y-1/2, z-1/2'

loop_
_atom_site_label
_atom_site_type_symbol
_atom_site_fract_x
_atom_site_fract_y
_atom_site_fract_z
_atom_site_U_iso_or_equiv
_atom_site_adp_type
_atom_site_occupancy
_atom_site_symmetry_multiplicity
_atom_site_calc_flag
_atom_site_refinement_flags
_atom_site_disorder_assembly
_atom_site_disorder_group
Br1 Br 0.06083(5) 0.88528(3) 0.22542(3) 0.01816(11) Uani 1 1 d . . .
Br2 Br 0.04135(5) 1.14696(4) 0.20661(4) 0.02534(12) Uani 1 1 d . . .
Br3 Br 0.17961(5) 1.26900(4) 0.02344(4) 0.02337(12) Uani 1 1 d . . .
Br4 Br 0.34949(5) 1.12297(4) -0.12744(3) 0.02067(11) Uani 1 1 d . . .
Br5 Br 0.49917(5) 0.81262(4) -0.23307(3) 0.02043(11) Uani 1 1 d . . .
Br6 Br 0.17363(5) 0.55784(4) 0.09937(4) 0.02381(12) Uani 1 1 d . . .
C1 C 0.2100(4) 0.9013(3) 0.0608(3) 0.0118(9) Uani 1 1 d . . .
C2 C 0.1415(5) 0.9586(3) 0.1261(3) 0.0154(9) Uani 1 1 d . . .
C3 C 0.1325(4) 1.0689(3) 0.1161(3) 0.0135(9) Uani 1 1 d . . .
C4 C 0.1914(4) 1.1211(3) 0.0391(3) 0.0140(9) Uani 1 1 d . . .
C5 C 0.2630(4) 1.0621(3) -0.0245(3) 0.0150(9) Uani 1 1 d . . .
C6 C 0.2721(4) 0.9525(3) -0.0127(3) 0.0133(9) Uani 1 1 d . . .
C7 C 0.3446(4) 0.7900(3) -0.0730(3) 0.0142(9) Uani 1 1 d . . .
C8 C 0.4123(5) 0.7372(4) -0.1394(3) 0.0169(9) Uani 1 1 d . . .
C9 C 0.4131(5) 0.6220(4) -0.1407(3) 0.0190(10) Uani 1 1 d . . .
C10 C 0.3395(5) 0.5619(4) -0.0620(3) 0.0191(10) Uani 1 1 d . . .
C11 C 0.2694(5) 0.6270(3) 0.0069(3) 0.0160(9) Uani 1 1 d . . .
C12 C 0.2762(4) 0.7345(3) 0.0026(3) 0.0139(9) Uani 1 1 d . . .
O1 O 0.2136(3) 0.7922(2) 0.0698(2) 0.0164(7) Uani 1 1 d . . .
O2 O 0.3424(3) 0.8972(2) -0.0766(2) 0.0180(7) Uani 1 1 d . . .
O3 O 0.4660(4) 0.5696(3) -0.2007(3) 0.0357(9) Uani 1 1 d . . .
O4 O 0.3408(4) 0.4662(3) -0.0604(3) 0.0306(8) Uani 1 1 d . . .

loop_
_atom_site_aniso_label
_atom_site_aniso_U_11
_atom_site_aniso_U_22
_atom_site_aniso_U_33
_atom_site_aniso_U_23
_atom_site_aniso_U_13
_atom_site_aniso_U_12
Br1 0.0263(2) 0.0144(2) 0.0174(2) 0.00240(17) 0.01264(18) -0.00191(19)
Br2 0.0414(3) 0.0145(2) 0.0263(2) -0.00426(19) 0.0209(2) 0.0052(2)
Br3 0.0376(3) 0.0065(2) 0.0275(2) 0.00302(19) 0.0105(2) 0.0026(2)
Br4 0.0272(2) 0.0173(2) 0.0213(2) 0.00601(18) 0.01341(19) -0.0028(2)
Br5 0.0243(2) 0.0215(3) 0.0188(2) -0.00148(19) 0.01188(18) 0.0019(2)
Br6 0.0335(3) 0.0118(2) 0.0292(2) 0.00190(19) 0.0135(2) -0.0031(2)
C1 0.016(2) 0.006(2) 0.0133(19) -0.0003(16) 0.0027(17) 0.0009(17)
C2 0.023(2) 0.012(2) 0.013(2) 0.0025(17) 0.0063(18) -0.0008(19)
C3 0.018(2) 0.009(2) 0.0137(19) -0.0017(17) 0.0051(17) -0.0001(18)
C4 0.017(2) 0.006(2) 0.017(2) -0.0003(17) 0.0015(17) -0.0019(18)
C5 0.021(2) 0.009(2) 0.016(2) 0.0047(17) 0.0056(18) -0.0060(19)
C6 0.018(2) 0.012(2) 0.0113(19) -0.0017(17) 0.0061(17) -0.0019(18)
C7 0.017(2) 0.010(2) 0.015(2) -0.0012(17) 0.0028(17) -0.0013(18)
C8 0.019(2) 0.018(2) 0.014(2) -0.0008(18) 0.0044(18) 0.0006(19)
C9 0.023(2) 0.016(2) 0.016(2) -0.0011(19) 0.0010(19) 0.003(2)
C10 0.022(2) 0.013(2) 0.018(2) -0.0036(19) -0.0029(19) 0.002(2)
C11 0.023(2) 0.011(2) 0.015(2) 0.0014(17) 0.0060(18) -0.0026(19)
C12 0.014(2) 0.014(2) 0.0131(19) -0.0011(17) 0.0024(17) 0.0034(18)
O1 0.0281(17) 0.0049(15) 0.0187(14) 0.0022(12) 0.0108(13) 0.0009(13)
O2 0.0260(17) 0.0113(17) 0.0211(15) -0.0003(13) 0.0148(13) 0.0022(14)
O3 0.052(2) 0.0180(19) 0.048(2) -0.0121(16) 0.0332(19) 0.0016(17)
O4 0.042(2) 0.0111(18) 0.042(2) -0.0041(15) 0.0173(17) 0.0043(16)

loop_
_atom_type_symbol
_atom_type_description
_atom_type_scat_dispersion_real
_atom_type_scat_dispersion_imag
_atom_type_scat_source
C C 0.0033 0.0016 'International Tables Vol C Tables 4.2.6.8 and 6.1.1.4'
O O 0.0106 0.0060 'International Tables Vol C Tables 4.2.6.8 and 6.1.1.4'
Br Br -0.2901 2.4595 'International Tables Vol C Tables 4.2.6.8 and 6.1.1.4'

loop_
_geom_angle_atom_site_label_1
_geom_angle_atom_site_label_2
_geom_angle_atom_site_label_3
_geom_angle
_geom_angle_site_symmetry_1
_geom_angle_site_symmetry_3
_geom_angle_publ_flag
O1 C1 C2 118.5(3) . . ?
O1 C1 C6 121.1(3) . . ?
C2 C1 C6 120.4(4) . . ?
C1 C2 C3 119.5(4) . . ?
C1 C2 Br1 118.7(3) . . ?
C3 C2 Br1 121.8(3) . . ?
C2 C3 C4 120.3(4) . . ?
C2 C3 Br2 119.4(3) . . ?
C4 C3 Br2 120.4(3) . . ?
C5 C4 C3 119.4(4) . . ?
C5 C4 Br3 119.5(3) . . ?
C3 C4 Br3 121.1(3) . . ?
C6 C5 C4 119.5(4) . . ?
C6 C5 Br4 117.2(3) . . ?
C4 C5 Br4 123.3(3) . . ?
O2 C6 C5 117.9(3) . . ?
O2 C6 C1 121.2(4) . . ?
C5 C6 C1 120.9(4) . . ?
O2 C7 C8 118.4(4) . . ?
O2 C7 C12 119.5(3) . . ?
C8 C7 C12 122.1(4) . . ?
C7 C8 C9 120.2(4) . . ?
C7 C8 Br5 120.0(3) . . ?
C9 C8 Br5 119.8(3) . . ?
O3 C9 C8 123.8(4) . . ?
O3 C9 C10 117.8(4) . . ?
C8 C9 C10 118.4(4) . . ?
O4 C10 C11 123.4(4) . . ?
O4 C10 C9 119.6(4) . . ?
C11 C10 C9 117.0(4) . . ?
C12 C11 C10 119.9(4) . . ?
C12 C11 Br6 121.7(3) . . ?
C10 C11 Br6 118.4(3) . . ?
C11 C12 O1 118.2(4) . . ?
C11 C12 C7 122.4(4) . . ?
O1 C12 C7 119.4(4) . . ?
C12 O1 C1 118.9(3) . . ?
C7 O2 C6 119.8(3) . . ?

loop_
_geom_bond_atom_site_label_1
_geom_bond_atom_site_label_2
_geom_bond_distance
_geom_bond_site_symmetry_2
_geom_bond_publ_flag
Br1 C2 1.874(4) . ?
Br2 C3 1.876(4) . ?
Br3 C4 1.871(4) . ?
Br4 C5 1.872(4) . ?
Br5 C8 1.866(4) . ?
Br6 C11 1.866(4) . ?
C1 O1 1.376(5) . ?
C1 C2 1.376(5) . ?
C1 C6 1.381(5) . ?
C2 C3 1.394(6) . ?
C3 C4 1.405(5) . ?
C4 C5 1.389(6) . ?
C5 C6 1.387(6) . ?
C6 O2 1.360(5) . ?
C7 O2 1.350(5) . ?
C7 C8 1.352(5) . ?
C7 C12 1.462(5) . ?
C8 C9 1.449(6) . ?
C9 O3 1.207(5) . ?
C9 C10 1.550(6) . ?
C10 O4 1.204(5) . ?
C10 C11 1.472(6) . ?
C11 C12 1.355(6) . ?
C12 O1 1.364(5) . ?

loop_
_geom_torsion_atom_site_label_1
_geom_torsion_atom_site_label_2
_geom_torsion_atom_site_label_3
_geom_torsion_atom_site_label_4
_geom_torsion
_geom_torsion_site_symmetry_1
_geom_torsion_site_symmetry_2
_geom_torsion_site_symmetry_3
_geom_torsion_site_symmetry_4
_geom_torsion_publ_flag
O1 C1 C2 C3 -177.9(4) . . . . ?
C6 C1 C2 C3 1.4(6) . . . . ?
O1 C1 C2 Br1 1.3(5) . . . . ?
C6 C1 C2 Br1 -179.4(3) . . . . ?
C1 C2 C3 C4 0.7(6) . . . . ?
Br1 C2 C3 C4 -178.6(3) . . . . ?
C1 C2 C3 Br2 -179.1(3) . . . . ?
Br1 C2 C3 Br2 1.6(5) . . . . ?
C2 C3 C4 C5 -2.1(6) . . . . ?
Br2 C3 C4 C5 177.7(3) . . . . ?
C2 C3 C4 Br3 179.6(3) . . . . ?
Br2 C3 C4 Br3 -0.6(5) . . . . ?
C3 C4 C5 C6 1.5(6) . . . . ?
Br3 C4 C5 C6 179.8(3) . . . . ?
C3 C4 C5 Br4 -178.6(3) . . . . ?
Br3 C4 C5 Br4 -0.3(5) . . . . ?
C4 C5 C6 O2 179.7(4) . . . . ?
Br4 C5 C6 O2 -0.2(5) . . . . ?
C4 C5 C6 C1 0.5(6) . . . . ?
Br4 C5 C6 C1 -179.4(3) . . . . ?
O1 C1 C6 O2 -1.8(6) . . . . ?
C2 C1 C6 O2 178.9(4) . . . . ?
O1 C1 C6 C5 177.3(4) . . . . ?
C2 C1 C6 C5 -2.0(6) . . . . ?
O2 C7 C8 C9 -177.9(4) . . . . ?
C12 C7 C8 C9 2.9(6) . . . . ?
O2 C7 C8 Br5 -0.2(5) . . . . ?
C12 C7 C8 Br5 -179.4(3) . . . . ?
C7 C8 C9 O3 176.8(4) . . . . ?
Br5 C8 C9 O3 -0.9(6) . . . . ?
C7 C8 C9 C10 -2.1(6) . . . . ?
Br5 C8 C9 C10 -179.8(3) . . . . ?
O3 C9 C10 O4 2.2(6) . . . . ?
C8 C9 C10 O4 -178.8(4) . . . . ?
O3 C9 C10 C11 -177.1(4) . . . . ?
C8 C9 C10 C11 1.9(6) . . . . ?
O4 C10 C11 C12 178.1(4) . . . . ?
C9 C10 C11 C12 -2.6(6) . . . . ?
O4 C10 C11 Br6 -1.5(6) . . . . ?
C9 C10 C11 Br6 177.8(3) . . . . ?
C10 C11 C12 O1 -178.1(4) . . . . ?
Br6 C11 C12 O1 1.5(6) . . . . ?
C10 C11 C12 C7 3.5(7) . . . . ?
Br6 C11 C12 C7 -176.9(3) . . . . ?
O2 C7 C12 C11 177.1(4) . . . . ?
C8 C7 C12 C11 -3.7(7) . . . . ?
O2 C7 C12 O1 -1.3(6) . . . . ?
C8 C7 C12 O1 177.9(4) . . . . ?
C11 C12 O1 C1 -175.1(4) . . . . ?
C7 C12 O1 C1 3.3(5) . . . . ?
C2 C1 O1 C12 177.4(4) . . . . ?
C6 C1 O1 C12 -1.9(6) . . . . ?
C8 C7 O2 C6 178.4(4) . . . . ?
C12 C7 O2 C6 -2.4(6) . . . . ?
C5 C6 O2 C7 -175.2(4) . . . . ?
C1 C6 O2 C7 4.0(6) . . . . ?

loop_
_cod_related_entry_id
_cod_related_entry_database
_cod_related_entry_code
1 ChemSpider 16457239
